data_7156667
loop_
_publ_author_name
'Miao, Jiankang'
'Zhang, Yahui'
'Sang, Xiaoyan'
'Hao, Wenyan'

_publ_section_title
;
 A silver(i)-catalyzed cascade bicyclization strategy for synthesis of
 5H-benzo[d]tetrazolo[5,1-b][1,3]thiazines.
;
_journal_issue 9
_journal_name_full 'Organic &amp; biomolecular chemistry'
_journal_page_first 2336
_journal_page_last 2340
_journal_paper_doi 10.1039/c8ob03220c
_journal_volume 17
_journal_year 2019
_chemical_formula_moiety 'C12 H10 N4 S'
_chemical_formula_sum 'C12 H0.12 N4 S'
_chemical_formula_weight 232.35
_space_group_crystal_system orthorhombic
_space_group_IT_number 61
_space_group_name_Hall '-P 2ac 2ab'
_space_group_name_H-M_alt 'P b c a'
_symmetry_space_group_name_Hall '-P 2ac 2ab'
_symmetry_space_group_name_H-M 'P b c a'
_atom_sites_solution_hydrogens geom
_atom_sites_solution_primary dual
_audit_creation_date 2018-10-16
_audit_creation_method
;
Olex2 1.2
(compiled 2018.05.29 svn.r3508 for OlexSys, GUI svn.r5506)
;
_audit_update_record
;
2018-12-03 deposited with the CCDC.
2019-02-01 downloaded from the CCDC.
;
_cell_angle_alpha 90
_cell_angle_beta 90
_cell_angle_gamma 90
_cell_formula_units_Z 8
_cell_length_a 14.8813(8)
_cell_length_b 8.3305(5)
_cell_length_c 18.5422(12)
_cell_measurement_temperature 293(2)
_cell_volume 2298.7(2)
_computing_molecular_graphics 'Olex2 (Dolomanov et al., 2009)'
_computing_publication_material 'Olex2 (Dolomanov et al., 2009)'
_computing_structure_refinement 'ShelXL (Sheldrick, 2015)'
_computing_structure_solution 'ShelXT (Sheldrick, 2015)'
_diffrn_ambient_temperature 293(2)
_diffrn_measured_fraction_theta_full 0.998
_diffrn_measured_fraction_theta_max 0.923
_diffrn_measurement_device_type 'multiwire proportional'
_diffrn_measurement_method 'phi and omega scans'
_diffrn_radiation_monochromator graphite
_diffrn_radiation_type MoK\a
_diffrn_radiation_wavelength 0.71073
_diffrn_reflns_av_R_equivalents 0.0359
_diffrn_reflns_av_unetI/netI 0.0289
_diffrn_reflns_Laue_measured_fraction_full 0.998
_diffrn_reflns_Laue_measured_fraction_max 0.923
_diffrn_reflns_limit_h_max 18
_diffrn_reflns_limit_h_min -20
_diffrn_reflns_limit_k_max 11
_diffrn_reflns_limit_k_min -11
_diffrn_reflns_limit_l_max 23
_diffrn_reflns_limit_l_min -23
_diffrn_reflns_number 17077
_diffrn_reflns_point_group_measured_fraction_full 0.998
_diffrn_reflns_point_group_measured_fraction_max 0.923
_diffrn_reflns_theta_full 25.242
_diffrn_reflns_theta_max 29.246
_diffrn_reflns_theta_min 3.511
_exptl_absorpt_coefficient_mu 0.260
_exptl_absorpt_correction_type none
_exptl_crystal_density_diffrn 1.343
_exptl_crystal_F_000 929
_refine_diff_density_max 0.677
_refine_diff_density_min -0.187
_refine_diff_density_rms 0.054
_refine_ls_extinction_method none
_refine_ls_goodness_of_fit_ref 1.053
_refine_ls_hydrogen_treatment constr
_refine_ls_matrix_type full
_refine_ls_number_parameters 154
_refine_ls_number_reflns 2896
_refine_ls_number_restraints 0
_refine_ls_restrained_S_all 1.053
_refine_ls_R_factor_all 0.0932
_refine_ls_R_factor_gt 0.0615
_refine_ls_shift/su_max 0.000
_refine_ls_shift/su_mean 0.000
_refine_ls_structure_factor_coef Fsqd
_refine_ls_weighting_details 'w=1/[\s^2^(Fo^2^)+(0.0740P)^2^+1.2719P] where P=(Fo^2^+2Fc^2^)/3'
_refine_ls_weighting_scheme calc
_refine_ls_wR_factor_gt 0.1565
_refine_ls_wR_factor_ref 0.1756
_reflns_Friedel_coverage 0.000
_reflns_number_gt 1953
_reflns_number_total 2896
_reflns_threshold_expression 'I > 2\s(I)'
_cod_data_source_file c8ob03220c2.cif
_cod_data_source_block 1
_cod_depositor_comments 'Adding full bibliography for 7156666--7156667.cif.'
_cod_database_code 7156667
_shelxl_version_number 2014-1
_shelx_space_group_comment
;
The symmetry employed for this shelxl refinement is uniquely defined
by the following loop, which should always be used as a source of
symmetry information in preference to the above space-group names.
They are only intended as comments.
;
_olex2_refinement_description
;
1. Fixed Uiso
 At 1.2 times of:
  All C(H) groups, All C(H,H) groups
2.a Ternary CH refined with riding coordinates:
 C10(H10)
2.b Secondary CH2 refined with riding coordinates:
 C12(H12A,H12B), C11(H11A,H11B)
2.c Aromatic/amide H refined with riding coordinates:
 C8(H8), C1(H1), C4(H4), C2(H2), C3(H3)
;
_olex2_submission_special_instructions 'No special instructions were received'

loop_
_space_group_symop_operation_xyz
'x, y, z'
'-x+1/2, -y, z+1/2'
'-x, y+1/2, -z+1/2'
'x+1/2, -y+1/2, -z'
'-x, -y, -z'
'x-1/2, y, -z-1/2'
'x, -y-1/2, z-1/2'
'-x-1/2, y-1/2, z'

loop_
_atom_site_label
_atom_site_type_symbol
_atom_site_fract_x
_atom_site_fract_y
_atom_site_fract_z
_atom_site_U_iso_or_equiv
_atom_site_adp_type
_atom_site_occupancy
_atom_site_site_symmetry_order
_atom_site_calc_flag
_atom_site_refinement_flags_posn
S1 S 0.73088(5) 0.57073(9) 0.60404(4) 0.0554(3) Uani 1 1 d .
N1 N 0.84768(12) 0.6751(2) 0.70615(13) 0.0516(5) Uani 1 1 d .
N4 N 0.88861(16) 0.7376(3) 0.59760(16) 0.0732(8) Uani 1 1 d .
N2 N 0.92693(15) 0.7540(3) 0.71155(19) 0.0754(8) Uani 1 1 d .
N3 N 0.95023(17) 0.7884(4) 0.6462(2) 0.0892(10) Uani 1 1 d .
C7 C 0.82553(16) 0.6684(3) 0.63606(16) 0.0511(6) Uani 1 1 d .
C5 C 0.80520(18) 0.6064(3) 0.76721(14) 0.0515(6) Uani 1 1 d .
C9 C 0.64796(15) 0.6815(3) 0.65416(15) 0.0494(6) Uani 1 1 d .
C6 C 0.71161(18) 0.6097(3) 0.77494(14) 0.0503(6) Uani 1 1 d .
C8 C 0.64915(15) 0.6849(3) 0.72479(15) 0.0504(6) Uani 1 1 d .
H8 H 0.6033 0.7440 0.7461 0.060 Uiso 1 1 calc R
C10 C 0.5756(2) 0.7605(4) 0.61192(17) 0.0674(8) Uani 1 1 d .
H10 H 0.5322 0.8203 0.6413 0.081 Uiso 1 1 calc R
C1 C 0.6771(3) 0.5419(4) 0.83819(16) 0.0723(9) Uani 1 1 d .
H1 H 0.6154 0.5440 0.8460 0.087 Uiso 1 1 calc R
C4 C 0.8598(2) 0.5383(4) 0.81986(18) 0.0737(9) Uani 1 1 d .
H4 H 0.9219 0.5388 0.8141 0.088 Uiso 1 1 calc R
C12 C 0.5912(2) 0.8294(4) 0.53983(19) 0.0808(10) Uani 1 1 d .
H12A H 0.5607 0.9288 0.5279 0.097 Uiso 1 1 calc R
H12B H 0.6507 0.8181 0.5191 0.097 Uiso 1 1 calc R
C11 C 0.5364(2) 0.6840(4) 0.54753(18) 0.0784(10) Uani 1 1 d .
H11A H 0.5621 0.5831 0.5316 0.094 Uiso 1 1 calc R
H11B H 0.4720 0.6938 0.5403 0.094 Uiso 1 1 calc R
C2 C 0.7319(3) 0.4724(5) 0.88899(18) 0.0889(13) Uani 1 1 d .
H2 H 0.7067 0.4262 0.9299 0.107 Uiso 1 1 calc R
C3 C 0.8228(4) 0.4705(5) 0.8799(2) 0.0931(12) Uani 1 1 d .
H3 H 0.8594 0.4233 0.9146 0.112 Uiso 1 1 calc R

loop_
_atom_site_aniso_label
_atom_site_aniso_U_11
_atom_site_aniso_U_22
_atom_site_aniso_U_33
_atom_site_aniso_U_23
_atom_site_aniso_U_13
_atom_site_aniso_U_12
S1 0.0526(4) 0.0604(4) 0.0531(4) -0.0091(3) -0.0032(3) 0.0013(3)
N1 0.0320(9) 0.0490(12) 0.0738(15) -0.0035(10) -0.0070(9) 0.0032(8)
N4 0.0499(14) 0.0691(16) 0.101(2) 0.0098(14) 0.0236(13) 0.0032(12)
N2 0.0355(12) 0.0668(16) 0.124(2) -0.0072(16) -0.0123(14) -0.0039(11)
N3 0.0409(13) 0.0780(19) 0.149(3) 0.0024(19) 0.0153(17) -0.0051(13)
C7 0.0370(12) 0.0462(14) 0.0701(18) 0.0002(12) 0.0054(11) 0.0078(10)
C5 0.0524(14) 0.0422(13) 0.0599(17) -0.0102(11) -0.0148(12) 0.0049(11)
C9 0.0340(12) 0.0510(14) 0.0633(17) 0.0019(11) -0.0065(10) -0.0015(10)
C6 0.0548(14) 0.0449(13) 0.0511(15) -0.0070(10) -0.0014(11) 0.0038(11)
C8 0.0357(11) 0.0548(14) 0.0606(17) -0.0012(11) 0.0037(11) 0.0033(10)
C10 0.0532(16) 0.076(2) 0.073(2) 0.0005(15) -0.0172(14) 0.0046(14)
C1 0.087(2) 0.0718(19) 0.0584(19) -0.0063(15) 0.0098(16) -0.0001(17)
C4 0.078(2) 0.0621(18) 0.081(2) -0.0070(16) -0.0351(17) 0.0094(15)
C12 0.085(2) 0.077(2) 0.080(2) 0.0227(17) -0.0256(18) -0.0063(18)
C11 0.0653(19) 0.096(2) 0.074(2) 0.0034(17) -0.0250(16) -0.0177(17)
C2 0.148(4) 0.072(2) 0.0462(19) 0.0028(15) -0.007(2) 0.004(2)
C3 0.131(4) 0.075(2) 0.073(2) -0.0003(18) -0.044(2) 0.013(2)

loop_
_atom_type_symbol
_atom_type_description
_atom_type_scat_dispersion_real
_atom_type_scat_dispersion_imag
_atom_type_scat_source
C C 0.0033 0.0016 'International Tables Vol C Tables 4.2.6.8 and 6.1.1.4'
N N 0.0061 0.0033 'International Tables Vol C Tables 4.2.6.8 and 6.1.1.4'
S S 0.1246 0.1234 'International Tables Vol C Tables 4.2.6.8 and 6.1.1.4'
H H 0.0000 0.0000 'International Tables Vol C Tables 4.2.6.8 and 6.1.1.4'

loop_
_geom_angle_atom_site_label_1
_geom_angle_atom_site_label_2
_geom_angle_atom_site_label_3
_geom_angle
C7 S1 C9 98.03(12)
N2 N1 C5 121.7(2)
C7 N1 N2 107.8(2)
C7 N1 C5 130.3(2)
C7 N4 N3 105.1(3)
N3 N2 N1 105.8(3)
N2 N3 N4 111.9(2)
N1 C7 S1 123.46(19)
N4 C7 S1 127.0(2)
N4 C7 N1 109.4(2)
C6 C5 N1 121.2(2)
C4 C5 N1 117.7(3)
C4 C5 C6 121.1(3)
C8 C9 S1 121.19(19)
C8 C9 C10 121.8(2)
C10 C9 S1 116.9(2)
C5 C6 C8 125.3(2)
C1 C6 C5 116.3(3)
C1 C6 C8 118.3(3)
C9 C8 C6 129.6(2)
C12 C10 C9 122.4(3)
C12 C10 C11 59.8(2)
C11 C10 C9 121.5(3)
C2 C1 C6 121.8(3)
C3 C4 C5 120.4(3)
C11 C12 C10 60.1(2)
C12 C11 C10 60.1(2)
C3 C2 C1 120.6(3)
C2 C3 C4 119.7(3)

loop_
_geom_bond_atom_site_label_1
_geom_bond_atom_site_label_2
_geom_bond_distance
S1 C7 1.732(3)
S1 C9 1.800(3)
N1 N2 1.354(3)
N1 C7 1.342(3)
N1 C5 1.417(4)
N4 N3 1.354(4)
N4 C7 1.312(3)
N2 N3 1.292(4)
C5 C6 1.400(4)
C5 C4 1.391(4)
C9 C8 1.310(4)
C9 C10 1.486(4)
C6 C8 1.456(3)
C6 C1 1.399(4)
C10 C12 1.474(4)
C10 C11 1.474(4)
C1 C2 1.374(5)
C4 C3 1.365(5)
C12 C11 1.468(4)
C2 C3 1.363(6)
